data_2222415
loop_
_publ_author_name
'Wu, Jie'
'Yang, Jie'
'Pan, Fang-fang'

_publ_section_title Dichloridobis[1-(2-methylbenzimidazol-1-ylmethyl-\k<i>N</i>^3^)benzotriazole]mercury(II)
_journal_coeditor_code NG2600
_journal_issue 7
_journal_name_full 'Acta Crystallographica Section E'
_journal_page_first m829
_journal_paper_doi 10.1107/S1600536809023459
_journal_volume 65
_journal_year 2009
_chemical_formula_iupac '[Hg Cl2 (C15 H13 N5)2]'
_chemical_formula_moiety 'C30 H26 Cl2 Hg N10'
_chemical_formula_sum 'C30 H26 Cl2 Hg N10'
_chemical_formula_weight 798.10
_chemical_name_systematic
;
Dichloridobis[1-(2-methylbenzimidazol-1-ylmethyl-
\k<i>N</i>^3^)benzotriazole]mercury(II)
;
_space_group_IT_number 15
_symmetry_cell_setting monoclinic
_symmetry_space_group_name_Hall '-C 2yc'
_symmetry_space_group_name_H-M 'C 1 2/c 1'
_atom_sites_solution_hydrogens geom
_atom_sites_solution_primary direct
_atom_sites_solution_secondary difmap
_audit_creation_method SHELXL-97
_cell_angle_alpha 90.00
_cell_angle_beta 97.49(3)
_cell_angle_gamma 90.00
_cell_formula_units_Z 4
_cell_length_a 15.612(3)
_cell_length_b 12.883(3)
_cell_length_c 14.751(3)
_cell_measurement_reflns_used 4239
_cell_measurement_temperature 293(2)
_cell_measurement_theta_max 29.0943
_cell_measurement_theta_min 2.0552
_cell_volume 2941.5(11)
_computing_cell_refinement 'CrystalClear (Rigaku/MSC , 2006)'
_computing_data_collection 'CrystalClear (Rigaku/MSC, 2006)'
_computing_data_reduction 'CrystalClear (Rigaku/MSC, 2006)'
_computing_molecular_graphics 'SHELXTL (Sheldrick, 2008)'
_computing_publication_material 'SHELXTL (Sheldrick, 2008)'
_computing_structure_refinement 'SHELXS97 (Sheldrick, 2008)'
_computing_structure_solution 'SHELXS97 (Sheldrick, 2008)'
_diffrn_ambient_temperature 293(2)
_diffrn_detector_area_resol_mean 28.5714
_diffrn_measured_fraction_theta_full 1.000
_diffrn_measured_fraction_theta_max 1.000
_diffrn_measurement_device_type 'Rigaku Saturn724'
_diffrn_measurement_method dtprofit.ref
_diffrn_radiation_monochromator graphite
_diffrn_radiation_source 'fine-focus sealed tube'
_diffrn_radiation_type MoK\a
_diffrn_radiation_wavelength 0.71073
_diffrn_reflns_av_R_equivalents 0.0509
_diffrn_reflns_av_sigmaI/netI 0.0361
_diffrn_reflns_limit_h_max 18
_diffrn_reflns_limit_h_min -18
_diffrn_reflns_limit_k_max 15
_diffrn_reflns_limit_k_min -15
_diffrn_reflns_limit_l_max 17
_diffrn_reflns_limit_l_min -17
_diffrn_reflns_number 14609
_diffrn_reflns_theta_full 25.00
_diffrn_reflns_theta_max 25.00
_diffrn_reflns_theta_min 2.39
_diffrn_standards_number 7836
_exptl_absorpt_coefficient_mu 5.455
_exptl_absorpt_correction_T_max 0.4757
_exptl_absorpt_correction_T_min 0.3799
_exptl_absorpt_correction_type multi-scan
_exptl_absorpt_process_details '(CrystalClear; Rigaku/MSC, 2006)'
_exptl_crystal_colour Colorless
_exptl_crystal_density_diffrn 1.802
_exptl_crystal_density_method 'not measured'
_exptl_crystal_description Prism
_exptl_crystal_F_000 1560
_exptl_crystal_size_max 0.22
_exptl_crystal_size_mid 0.18
_exptl_crystal_size_min 0.16
_refine_diff_density_max 0.571
_refine_diff_density_min -0.468
_refine_ls_extinction_method none
_refine_ls_goodness_of_fit_ref 1.092
_refine_ls_hydrogen_treatment constr
_refine_ls_matrix_type full
_refine_ls_number_parameters 196
_refine_ls_number_reflns 2587
_refine_ls_number_restraints 0
_refine_ls_restrained_S_all 1.092
_refine_ls_R_factor_all 0.0410
_refine_ls_R_factor_gt 0.0358
_refine_ls_shift/su_max 0.000
_refine_ls_shift/su_mean 0.000
_refine_ls_structure_factor_coef Fsqd
_refine_ls_weighting_details 'calc w=1/[\s^2^(Fo^2^)+(0.0229P)^2^+4.6614P] where P=(Fo^2^+2Fc^2^)/3'
_refine_ls_weighting_scheme calc
_refine_ls_wR_factor_gt 0.0597
_refine_ls_wR_factor_ref 0.0617
_reflns_number_gt 2379
_reflns_number_total 2587
_reflns_threshold_expression I>2\s(I)
_cod_data_source_file ng2600.cif
_cod_data_source_block I
_cod_depositor_comments
;
The following automatic conversions were performed:
'_symmetry_cell_setting' value 'Monoclinic' changed to 'monoclinic'
according to '/home/saulius/struct/CIF-dictionaries/cif_core.dic'
dictionary named 'cif_core.dic' version 2.4.1 from 2010-06-29.

Automatic conversion script
Id: cif_fix_enum 1527 2010-12-29 10:47:43Z saulius 

The following automatic conversions were performed:

'_symmetry_cell_setting' value 'Monoclinic' changed to 'monoclinic'
according to /home/saulius/struct/CIF-dictionaries/cif_core.dic
dictionary named 'cif_core.dic' version 2.4.1 from 2010-06-29.

Automatic conversion script
Id: cif_fix_values 1715 2011-07-08 13:25:40Z adriana 
;
_cod_original_sg_symbol_H-M 'C 2/c'
_cod_database_code 2222415
_cod_database_fobs_code 2222415

loop_
_symmetry_equiv_pos_as_xyz
'x, y, z'
'-x, y, -z+1/2'
'x+1/2, y+1/2, z'
'-x+1/2, y+1/2, -z+1/2'
'-x, -y, -z'
'x, -y, z-1/2'
'-x+1/2, -y+1/2, -z'
'x+1/2, -y+1/2, z-1/2'

loop_
_atom_site_type_symbol
_atom_site_label
_atom_site_fract_x
_atom_site_fract_y
_atom_site_fract_z
_atom_site_U_iso_or_equiv
_atom_site_adp_type
_atom_site_calc_flag
_atom_site_refinement_flags
_atom_site_occupancy
_atom_site_disorder_assembly
_atom_site_disorder_group
Hg Hg1 0.5000 -0.10389(2) 0.2500 0.04638(11) Uani d S 1 . .
Cl Cl1 0.62989(9) -0.19849(10) 0.30815(8) 0.0585(4) Uani d . 1 . .
N N1 0.4757(2) 0.0231(3) 0.3545(2) 0.0389(9) Uani d . 1 . .
N N2 0.4113(2) 0.1501(3) 0.4213(2) 0.0380(9) Uani d . 1 . .
N N3 0.3561(2) 0.3232(3) 0.4176(2) 0.0439(10) Uani d . 1 . .
N N4 0.3539(3) 0.3999(4) 0.4808(3) 0.0606(12) Uani d . 1 . .
N N5 0.3651(3) 0.4882(4) 0.4425(3) 0.0642(13) Uani d . 1 . .
C C1 0.3170(3) 0.0391(4) 0.3110(4) 0.0577(14) Uani d . 1 . .
H H1A 0.3243 -0.0205 0.2737 0.087 Uiso calc R 1 . .
H H1B 0.2941 0.0956 0.2728 0.087 Uiso calc R 1 . .
H H1C 0.2778 0.0226 0.3538 0.087 Uiso calc R 1 . .
C C2 0.4021(3) 0.0696(4) 0.3614(3) 0.0392(11) Uani d . 1 . .
C C3 0.5386(3) 0.0762(3) 0.4139(3) 0.0359(11) Uani d . 1 . .
C C4 0.6271(3) 0.0600(4) 0.4337(3) 0.0436(11) Uani d . 1 . .
H H4 0.6547 0.0066 0.4064 0.052 Uiso calc R 1 . .
C C5 0.6722(3) 0.1269(4) 0.4956(3) 0.0513(13) Uani d . 1 . .
H H5 0.7317 0.1191 0.5095 0.062 Uiso calc R 1 . .
C C6 0.6311(3) 0.2054(4) 0.5377(3) 0.0541(13) Uani d . 1 . .
H H6 0.6637 0.2481 0.5799 0.065 Uiso calc R 1 . .
C C7 0.5436(3) 0.2220(4) 0.5189(3) 0.0452(12) Uani d . 1 . .
H H7 0.5163 0.2750 0.5469 0.054 Uiso calc R 1 . .
C C8 0.4984(3) 0.1560(3) 0.4564(3) 0.0348(10) Uani d . 1 . .
C C9 0.3430(3) 0.2172(4) 0.4447(3) 0.0471(12) Uani d . 1 . .
H H9A 0.2878 0.1926 0.4145 0.057 Uiso calc R 1 . .
H H9B 0.3414 0.2146 0.5102 0.057 Uiso calc R 1 . .
C C10 0.3696(3) 0.3647(4) 0.3355(3) 0.0420(11) Uani d . 1 . .
C C11 0.3763(3) 0.3232(5) 0.2497(3) 0.0568(14) Uani d . 1 . .
H H11 0.3719 0.2523 0.2381 0.068 Uiso calc R 1 . .
C C12 0.3900(3) 0.3936(5) 0.1833(4) 0.0636(16) Uani d . 1 . .
H H12 0.3946 0.3697 0.1246 0.076 Uiso calc R 1 . .
C C13 0.3973(3) 0.5008(6) 0.2009(4) 0.0688(17) Uani d . 1 . .
H H13 0.4074 0.5456 0.1539 0.083 Uiso calc R 1 . .
C C14 0.3898(3) 0.5404(5) 0.2845(4) 0.0642(16) Uani d . 1 . .
H H14 0.3943 0.6114 0.2959 0.077 Uiso calc R 1 . .
C C15 0.3752(3) 0.4707(4) 0.3524(3) 0.0496(13) Uani d . 1 . .

loop_
_atom_site_aniso_label
_atom_site_aniso_U_11
_atom_site_aniso_U_22
_atom_site_aniso_U_33
_atom_site_aniso_U_12
_atom_site_aniso_U_13
_atom_site_aniso_U_23
Hg1 0.05294(19) 0.03316(15) 0.05032(18) 0.000 -0.00348(13) 0.000
Cl1 0.0714(9) 0.0507(8) 0.0509(7) 0.0232(7) -0.0012(7) 0.0044(6)
N1 0.039(2) 0.034(2) 0.044(2) 0.0053(18) 0.0057(18) -0.0056(17)
N2 0.035(2) 0.039(2) 0.040(2) 0.0014(17) 0.0063(18) -0.0022(18)
N3 0.050(2) 0.045(2) 0.037(2) 0.0158(19) 0.0079(19) -0.0040(19)
N4 0.080(3) 0.058(3) 0.045(2) 0.023(3) 0.011(2) -0.010(2)
N5 0.085(4) 0.048(3) 0.060(3) 0.014(3) 0.006(3) -0.003(2)
C1 0.042(3) 0.063(4) 0.064(3) -0.001(3) -0.005(3) -0.013(3)
C2 0.040(3) 0.040(3) 0.038(3) -0.005(2) 0.004(2) 0.001(2)
C3 0.041(3) 0.034(2) 0.032(2) -0.002(2) 0.003(2) -0.0002(19)
C4 0.036(3) 0.046(3) 0.049(3) 0.004(2) 0.007(2) -0.004(2)
C5 0.038(3) 0.057(3) 0.058(3) -0.006(2) 0.005(2) -0.001(3)
C6 0.054(3) 0.057(3) 0.049(3) -0.010(3) -0.001(3) -0.010(3)
C7 0.051(3) 0.039(3) 0.046(3) 0.001(2) 0.007(2) -0.006(2)
C8 0.040(3) 0.032(2) 0.032(2) -0.001(2) 0.005(2) 0.001(2)
C9 0.044(3) 0.056(3) 0.045(3) 0.012(2) 0.018(2) 0.000(2)
C10 0.034(3) 0.054(3) 0.039(3) 0.009(2) 0.007(2) -0.001(2)
C11 0.053(3) 0.074(4) 0.043(3) 0.009(3) 0.007(3) -0.004(3)
C12 0.047(3) 0.107(5) 0.036(3) 0.005(3) 0.004(2) -0.002(3)
C13 0.043(3) 0.094(5) 0.068(4) 0.001(3) 0.001(3) 0.033(4)
C14 0.050(3) 0.064(4) 0.076(4) 0.006(3) -0.001(3) 0.016(3)
C15 0.047(3) 0.054(3) 0.047(3) 0.014(3) 0.002(2) 0.003(3)

loop_
_atom_type_symbol
_atom_type_description
_atom_type_scat_dispersion_real
_atom_type_scat_dispersion_imag
_atom_type_scat_source
C C 0.0033 0.0016 'International Tables Vol C Tables 4.2.6.8 and 6.1.1.4'
H H 0.0000 0.0000 'International Tables Vol C Tables 4.2.6.8 and 6.1.1.4'
Cl Cl 0.1484 0.1585 'International Tables Vol C Tables 4.2.6.8 and 6.1.1.4'
Hg Hg -2.3894 9.2266 'International Tables Vol C Tables 4.2.6.8 and 6.1.1.4'
N N 0.0061 0.0033 'International Tables Vol C Tables 4.2.6.8 and 6.1.1.4'

loop_
_geom_angle_atom_site_label_1
_geom_angle_atom_site_label_2
_geom_angle_atom_site_label_3
_geom_angle_site_symmetry_1
_geom_angle_site_symmetry_3
_geom_angle
_geom_angle_publ_flag
N1 Hg1 N1 . 2_655 89.97(18) ?
N1 Hg1 Cl1 . 2_655 112.90(10) ?
N1 Hg1 Cl1 2_655 2_655 108.78(10) ?
N1 Hg1 Cl1 . . 108.78(10) ?
N1 Hg1 Cl1 2_655 . 112.90(10) ?
Cl1 Hg1 Cl1 2_655 . 119.65(7) ?
C2 N1 C3 . . 106.1(4) ?
C2 N1 Hg1 . . 126.6(3) ?
C3 N1 Hg1 . . 126.7(3) ?
C2 N2 C8 . . 107.5(4) ?
C2 N2 C9 . . 126.3(4) ?
C8 N2 C9 . . 126.2(4) ?
N4 N3 C10 . . 110.1(4) ?
N4 N3 C9 . . 118.7(4) ?
C10 N3 C9 . . 131.2(4) ?
N5 N4 N3 . . 108.8(4) ?
N4 N5 C15 . . 108.4(4) ?
C2 C1 H1A . . 109.5 ?
C2 C1 H1B . . 109.5 ?
H1A C1 H1B . . 109.5 ?
C2 C1 H1C . . 109.5 ?
H1A C1 H1C . . 109.5 ?
H1B C1 H1C . . 109.5 ?
N1 C2 N2 . . 112.3(4) ?
N1 C2 C1 . . 125.1(4) ?
N2 C2 C1 . . 122.6(4) ?
C4 C3 C8 . . 120.6(4) ?
C4 C3 N1 . . 130.7(4) ?
C8 C3 N1 . . 108.7(4) ?
C5 C4 C3 . . 116.9(4) ?
C5 C4 H4 . . 121.6 ?
C3 C4 H4 . . 121.6 ?
C4 C5 C6 . . 121.8(5) ?
C4 C5 H5 . . 119.1 ?
C6 C5 H5 . . 119.1 ?
C7 C6 C5 . . 121.8(5) ?
C7 C6 H6 . . 119.1 ?
C5 C6 H6 . . 119.1 ?
C6 C7 C8 . . 116.6(4) ?
C6 C7 H7 . . 121.7 ?
C8 C7 H7 . . 121.7 ?
C7 C8 N2 . . 132.3(4) ?
C7 C8 C3 . . 122.3(4) ?
N2 C8 C3 . . 105.4(4) ?
N3 C9 N2 . . 111.3(4) ?
N3 C9 H9A . . 109.4 ?
N2 C9 H9A . . 109.4 ?
N3 C9 H9B . . 109.4 ?
N2 C9 H9B . . 109.4 ?
H9A C9 H9B . . 108.0 ?
N3 C10 C15 . . 103.8(4) ?
N3 C10 C11 . . 134.1(5) ?
C15 C10 C11 . . 122.1(5) ?
C12 C11 C10 . . 115.7(5) ?
C12 C11 H11 . . 122.2 ?
C10 C11 H11 . . 122.2 ?
C11 C12 C13 . . 122.2(5) ?
C11 C12 H12 . . 118.9 ?
C13 C12 H12 . . 118.9 ?
C14 C13 C12 . . 121.6(5) ?
C14 C13 H13 . . 119.2 ?
C12 C13 H13 . . 119.2 ?
C13 C14 C15 . . 117.1(6) ?
C13 C14 H14 . . 121.4 ?
C15 C14 H14 . . 121.4 ?
N5 C15 C14 . . 129.9(5) ?
N5 C15 C10 . . 108.8(4) ?
C14 C15 C10 . . 121.3(5) ?

loop_
_geom_bond_atom_site_label_1
_geom_bond_atom_site_label_2
_geom_bond_site_symmetry_2
_geom_bond_distance
_geom_bond_publ_flag
Hg1 N1 . 2.313(3) ?
Hg1 N1 2_655 2.313(3) ?
Hg1 Cl1 2_655 2.4248(13) ?
Hg1 Cl1 . 2.4248(13) ?
N1 C2 . 1.311(5) ?
N1 C3 . 1.405(5) ?
N2 C2 . 1.357(6) ?
N2 C8 . 1.392(5) ?
N2 C9 . 1.450(5) ?
N3 N4 . 1.362(5) ?
N3 C10 . 1.366(6) ?
N3 C9 . 1.444(6) ?
N4 N5 . 1.293(6) ?
N5 C15 . 1.377(6) ?
C1 C2 . 1.488(6) ?
C1 H1A . 0.9600 ?
C1 H1B . 0.9600 ?
C1 H1C . 0.9600 ?
C3 C4 . 1.391(6) ?
C3 C8 . 1.395(6) ?
C4 C5 . 1.380(7) ?
C4 H4 . 0.9300 ?
C5 C6 . 1.387(7) ?
C5 H5 . 0.9300 ?
C6 C7 . 1.375(6) ?
C6 H6 . 0.9300 ?
C7 C8 . 1.378(6) ?
C7 H7 . 0.9300 ?
C9 H9A . 0.9700 ?
C9 H9B . 0.9700 ?
C10 C15 . 1.389(7) ?
C10 C11 . 1.390(6) ?
C11 C12 . 1.372(7) ?
C11 H11 . 0.9300 ?
C12 C13 . 1.407(8) ?
C12 H12 . 0.9300 ?
C13 C14 . 1.354(8) ?
C13 H13 . 0.9300 ?
C14 C15 . 1.387(7) ?
C14 H14 . 0.9300 ?

loop_
_geom_torsion_atom_site_label_1
_geom_torsion_atom_site_label_2
_geom_torsion_atom_site_label_3
_geom_torsion_atom_site_label_4
_geom_torsion_site_symmetry_1
_geom_torsion_site_symmetry_2
_geom_torsion_site_symmetry_3
_geom_torsion_site_symmetry_4
_geom_torsion
_geom_torsion_publ_flag
N1 Hg1 N1 C2 2_655 . . . 86.5(4) ?
Cl1 Hg1 N1 C2 2_655 . . . -24.0(4) ?
Cl1 Hg1 N1 C2 . . . . -159.3(3) ?
N1 Hg1 N1 C3 2_655 . . . -83.5(3) ?
Cl1 Hg1 N1 C3 2_655 . . . 166.0(3) ?
Cl1 Hg1 N1 C3 . . . . 30.7(4) ?
C10 N3 N4 N5 . . . . 0.3(6) ?
C9 N3 N4 N5 . . . . -178.6(4) ?
N3 N4 N5 C15 . . . . -0.3(6) ?
C3 N1 C2 N2 . . . . 0.0(5) ?
Hg1 N1 C2 N2 . . . . -171.7(3) ?
C3 N1 C2 C1 . . . . -179.6(4) ?
Hg1 N1 C2 C1 . . . . 8.7(7) ?
C8 N2 C2 N1 . . . . -0.2(5) ?
C9 N2 C2 N1 . . . . -179.9(4) ?
C8 N2 C2 C1 . . . . 179.4(4) ?
C9 N2 C2 C1 . . . . -0.3(7) ?
C2 N1 C3 C4 . . . . 180.0(5) ?
Hg1 N1 C3 C4 . . . . -8.4(7) ?
C2 N1 C3 C8 . . . . 0.2(5) ?
Hg1 N1 C3 C8 . . . . 171.9(3) ?
C8 C3 C4 C5 . . . . -0.8(7) ?
N1 C3 C4 C5 . . . . 179.5(4) ?
C3 C4 C5 C6 . . . . 1.2(7) ?
C4 C5 C6 C7 . . . . -1.1(8) ?
C5 C6 C7 C8 . . . . 0.5(7) ?
C6 C7 C8 N2 . . . . -179.7(5) ?
C6 C7 C8 C3 . . . . 0.0(7) ?
C2 N2 C8 C7 . . . . -180.0(5) ?
C9 N2 C8 C7 . . . . -0.3(8) ?
C2 N2 C8 C3 . . . . 0.3(5) ?
C9 N2 C8 C3 . . . . -180.0(4) ?
C4 C3 C8 C7 . . . . 0.2(7) ?
N1 C3 C8 C7 . . . . 179.9(4) ?
C4 C3 C8 N2 . . . . 179.9(4) ?
N1 C3 C8 N2 . . . . -0.3(5) ?
N4 N3 C9 N2 . . . . -128.3(4) ?
C10 N3 C9 N2 . . . . 53.1(7) ?
C2 N2 C9 N3 . . . . -116.4(5) ?
C8 N2 C9 N3 . . . . 63.9(6) ?
N4 N3 C10 C15 . . . . -0.2(5) ?
C9 N3 C10 C15 . . . . 178.5(5) ?
N4 N3 C10 C11 . . . . -179.2(5) ?
C9 N3 C10 C11 . . . . -0.4(9) ?
N3 C10 C11 C12 . . . . 179.7(5) ?
C15 C10 C11 C12 . . . . 0.8(7) ?
C10 C11 C12 C13 . . . . 0.3(8) ?
C11 C12 C13 C14 . . . . -1.0(8) ?
C12 C13 C14 C15 . . . . 0.4(8) ?
N4 N5 C15 C14 . . . . -179.2(5) ?
N4 N5 C15 C10 . . . . 0.1(6) ?
C13 C14 C15 N5 . . . . -180.0(5) ?
C13 C14 C15 C10 . . . . 0.8(8) ?
N3 C10 C15 N5 . . . . 0.0(5) ?
C11 C10 C15 N5 . . . . 179.2(4) ?
N3 C10 C15 C14 . . . . 179.4(4) ?
C11 C10 C15 C14 . . . . -1.4(8) ?
